data_1572266
loop_
_publ_author_name
'MacKenzie, Ross E.'
'Hajdu, Tom&#xe1;&#x161;'
'Seed, John A.'
'Whitehead, George F. S.'
'Adams, Ralph W.'
'Chilton, Nicholas F.'
'Collison, David'
'McInnes, Eric J. L.'
'Goodwin, Conrad A. P.'

_publ_section_title
;
 &#x3b4;-Bonding modulates the electronic structure of formally divalent
 nd<sup>1</sup> rare earth arene complexes.
;
_journal_issue 37
_journal_name_full 'Chemical science'
_journal_page_first 15160
_journal_page_last 15169
_journal_paper_doi 10.1039/d4sc03005b
_journal_volume 15
_journal_year 2024
_chemical_formula_moiety 'C72 H100 N2 Y, C4 H10 O'
_chemical_formula_sum 'C76 H110 N2 O Y'
_chemical_formula_weight 1156.56
_space_group_crystal_system monoclinic
_space_group_IT_number 15
_space_group_name_Hall '-C 2yc'
_space_group_name_H-M_alt 'C 1 2/c 1'
_atom_sites_solution_hydrogens mixed
_atom_sites_solution_primary dual
_audit_creation_date 2023-09-14
_audit_creation_method
;
Olex2 1.5
(compiled 2023.08.24 svn.re1ec1418 for OlexSys, GUI svn.r6817)
;
_audit_update_record
;
2023-09-15 deposited with the CCDC.	2024-07-30 downloaded from the CCDC.
;
_cell_angle_alpha 90
_cell_angle_beta 107.8036(19)
_cell_angle_gamma 90
_cell_formula_units_Z 4
_cell_length_a 18.0918(3)
_cell_length_b 16.7202(3)
_cell_length_c 23.1781(4)
_cell_measurement_reflns_used 19330
_cell_measurement_temperature 100.01(13)
_cell_measurement_theta_max 75.8170
_cell_measurement_theta_min 5.1070
_cell_volume 6675.6(2)
_computing_cell_refinement 'CrysAlisPro 1.171.42.94a (Rigaku OD, 2023)'
_computing_data_collection 'CrysAlisPro 1.171.42.94a (Rigaku OD, 2023)'
_computing_data_reduction 'CrysAlisPro 1.171.42.94a (Rigaku OD, 2023)'
_computing_molecular_graphics 'Olex2 1.5 (Dolomanov et al., 2009)'
_computing_publication_material 'Olex2 1.5 (Dolomanov et al., 2009)'
_computing_structure_refinement 'SHELXL 2019/3 (Sheldrick, 2015)'
_computing_structure_solution 'SHELXT  (Sheldrick, 2015)'
_diffrn_ambient_environment N~2~
_diffrn_ambient_temperature 100.01(13)
_diffrn_detector 'Hybrid Pixel Array Detector'
_diffrn_detector_area_resol_mean 10.0000
_diffrn_measured_fraction_theta_full 0.999
_diffrn_measured_fraction_theta_max 0.987
_diffrn_measurement_details
;
List of Runs (angles in degrees, time in seconds):

  # Type    Start    End  Width  t~exp~   \w     \q     \k     \f   Frames
#--------------------------------------------------------------------------
  1  \w    -89.00   5.00   0.50    3.00    --  -44.40  28.00  96.00  188
  2  \w   -115.00 -66.00   0.50    3.00    --  -46.40 -28.00 -65.00   98
  3  \w    -47.00 -18.00   0.50   12.00    -- -107.20  28.00  96.00   58
  4  \w   -116.00 -70.00   0.50   12.00    -- -107.20 -28.00 -65.00   92
  5  \w   -180.00-140.00   0.50   12.00    -- -107.20 -28.00 -65.00   80
  6  \w    -40.00 -15.00   0.50    3.00    --    5.00 -28.00 -65.00   50
  7  \w    -44.00 -19.00   0.50    3.00    --  -44.40  57.00-180.00   50
  8  \w      9.00  41.00   0.50    3.00    --  -44.40  28.00  96.00   64
  9  \w    -76.00  42.00   0.50    3.00    --  -44.40  57.00 150.00  236
 10  \w    -77.00 -51.00   0.50   12.00    -- -107.20  75.00 -64.39   52
 11  \w   -145.00-111.00   0.50   12.00    -- -107.20  76.00 -30.00   68
 12  \w   -135.00 -87.00   0.50   12.00    -- -107.20  34.00 -59.47   96
 13  \w   -147.00-121.00   0.50   12.00    -- -107.20  76.00 150.00   52
 14  \w   -140.00-111.00   0.50   12.00    -- -107.20  75.00 -64.39   58
 15  \w    -90.00 -18.00   0.50   12.00    -- -107.20  76.00 150.00  144
 16  \w   -148.00-119.00   0.50   12.00    -- -107.20  76.00-180.00   58
 17  \w   -100.00 -19.00   0.50   12.00    -- -107.20  76.00-180.00  162
 18  \w   -106.00 -81.00   0.50   12.00    -- -107.20  76.00-150.00   50
 19  \w    -99.00 -18.00   0.50   12.00    -- -107.20  76.00 -30.00  162
 20  \w    -75.00 -49.00   0.50   12.00    -- -107.20  67.00-143.85   52
 21  \w    -96.00 -59.00   0.50   12.00    -- -107.20  57.00  90.00   74
 22  \w    -56.00 -18.00   0.50   12.00    -- -107.20  38.00 150.00   76
 23  \w   -139.00 -61.00   0.50   12.00    -- -107.20  50.00-154.72  156
 24  \w   -158.00-106.00   0.50   12.00    -- -107.20 -59.00 107.60  104
 25  \w   -181.00-126.00   0.50   12.00    -- -107.20 -38.00   0.00  110
 26  \w   -107.00 -81.00   0.50   12.00    -- -107.20 -38.00   0.00   52
 27  \w   -133.00-100.00   0.50   12.00    -- -107.20  12.00-106.07   66
 28  \w    -57.00 -22.00   0.50   12.00    -- -107.20  12.00-106.07   70
 29  \w   -173.00-148.00   0.50   12.00    -- -107.20 -44.00 156.13   50
 30  \w   -121.00 -87.00   0.50   12.00    -- -107.20 -44.00 156.13   68
 31  \w   -140.00-115.00   0.50   12.00    -- -107.20  76.00-150.00   50
 32  \w   -145.00 -82.00   0.50   12.00    -- -107.20  38.00 150.00  126
 33  \w   -127.00-102.00   0.50   12.00    -- -107.20  57.00  90.00   50
 34  \w   -133.00 -95.00   0.50   12.00    -- -107.20  57.00 -30.00   76
 35  \w   -107.00 -82.00   0.50   12.00    -- -107.20 -61.00 178.21   50
 36  \w    -74.00 -27.00   0.50   12.00    -- -107.20  34.00 -59.47   94
;
_diffrn_measurement_device 'four-circle diffractometer'
_diffrn_measurement_device_type 'XtaLAB AFC11 (RINC): Kappa single'
_diffrn_measurement_method '\w scans'
_diffrn_orient_matrix_type 'CrysAlisPro convention (1999,Acta A55,543-557)'
_diffrn_orient_matrix_UB_11 0.0782979500
_diffrn_orient_matrix_UB_12 -0.0326838500
_diffrn_orient_matrix_UB_13 -0.0029108000
_diffrn_orient_matrix_UB_21 -0.0340973000
_diffrn_orient_matrix_UB_22 -0.0094829000
_diffrn_orient_matrix_UB_23 -0.0691403000
_diffrn_orient_matrix_UB_31 0.0263620500
_diffrn_orient_matrix_UB_32 0.0857793500
_diffrn_orient_matrix_UB_33 -0.0086057000
_diffrn_radiation_monochromator mirror
_diffrn_radiation_probe x-ray
_diffrn_radiation_type 'Cu K\a'
_diffrn_radiation_wavelength 1.54184
_diffrn_reflns_av_R_equivalents 0.0266
_diffrn_reflns_av_unetI/netI 0.0234
_diffrn_reflns_Laue_measured_fraction_full 0.999
_diffrn_reflns_Laue_measured_fraction_max 0.987
_diffrn_reflns_limit_h_max 22
_diffrn_reflns_limit_h_min -22
_diffrn_reflns_limit_k_max 20
_diffrn_reflns_limit_k_min -19
_diffrn_reflns_limit_l_max 28
_diffrn_reflns_limit_l_min -29
_diffrn_reflns_number 34382
_diffrn_reflns_point_group_measured_fraction_full 0.999
_diffrn_reflns_point_group_measured_fraction_max 0.987
_diffrn_reflns_theta_full 67.684
_diffrn_reflns_theta_max 76.371
_diffrn_reflns_theta_min 3.684
_diffrn_source 'Rotating-anode X-ray tube (dual wavelength)'
_diffrn_source_type 'Rigaku (Cu) X-ray DW Source'
_exptl_absorpt_coefficient_mu 1.549
_exptl_absorpt_correction_T_max 1.00000
_exptl_absorpt_correction_T_min 0.90846
_exptl_absorpt_correction_type multi-scan
_exptl_absorpt_process_details
;
CrysAlisPro 1.171.42.94a (Rigaku Oxford Diffraction, 2023)
Empirical absorption correction using spherical harmonics,
implemented in SCALE3 ABSPACK scaling algorithm.
;
_exptl_crystal_colour 'clear red'
_exptl_crystal_colour_lustre clear
_exptl_crystal_colour_primary red
_exptl_crystal_density_diffrn 1.151
_exptl_crystal_description block
_exptl_crystal_F_000 2508
_exptl_crystal_size_max 0.107
_exptl_crystal_size_mid 0.068
_exptl_crystal_size_min 0.025
_refine_diff_density_max 0.541
_refine_diff_density_min -0.645
_refine_diff_density_rms 0.051
_refine_ls_extinction_method none
_refine_ls_goodness_of_fit_ref 1.091
_refine_ls_hydrogen_treatment mixed
_refine_ls_matrix_type full
_refine_ls_number_parameters 378
_refine_ls_number_reflns 6910
_refine_ls_number_restraints 0
_refine_ls_restrained_S_all 1.091
_refine_ls_R_factor_all 0.0349
_refine_ls_R_factor_gt 0.0330
_refine_ls_shift/su_max 0.001
_refine_ls_shift/su_mean 0.000
_refine_ls_structure_factor_coef Fsqd
_refine_ls_weighting_details 'w=1/[\s^2^(Fo^2^)+(0.0428P)^2^+7.2427P] where P=(Fo^2^+2Fc^2^)/3'
_refine_ls_weighting_scheme calc
_refine_ls_wR_factor_gt 0.0869
_refine_ls_wR_factor_ref 0.0879
_reflns_Friedel_coverage 0.000
_reflns_number_gt 6491
_reflns_number_total 6910
_reflns_threshold_expression 'I > 2\s(I)'
_cod_data_source_file d4sc03005b2.cif
_cod_data_source_block rcapg40
_cod_depositor_comments 'Adding full bibliography for 1572261--1572275.cif.'
_cod_database_code 1572266
_shelx_shelxl_version_number 2019/3
_chemical_oxdiff_formula Y(NHC6H3(C6H2(C3H7)3)2)2(OC4H10)
_shelx_space_group_comment
;
The symmetry employed for this shelxl refinement is uniquely defined
by the following loop, which should always be used as a source of
symmetry information in preference to the above space-group names.
They are only intended as comments.
;
_shelx_estimated_absorpt_t_max 0.962
_shelx_estimated_absorpt_t_min 0.852
_olex2_refinement_description
;
1. Fixed Uiso
 At 1.2 times of:
  All C(H) groups, All C(H,H) groups, All N(H) groups
 At 1.5 times of:
  All C(H,H,H) groups
2.a Ternary CH refined with riding coordinates:
 C19(H19), C16(H16), C13(H13), C28(H28), C31(H31), C34(H34)
2.b Secondary CH2 refined with riding coordinates:
 C37(H37A,H37B)
2.c Aromatic/amide H refined with riding coordinates:
 C3(H3), C4(H4), C5(H5), C11(H11), C9(H9), C24(H24), C26(H26)
2.d Idealised Me refined as rotating group:
 C20(H20A,H20B,H20C), C15(H15A,H15B,H15C), C17(H17A,H17B,H17C), C18(H18A,H18B,
 H18C), C14(H14A,H14B,H14C), C21(H21A,H21B,H21C), C29(H29A,H29B,H29C), C30(H30A,
 H30B,H30C), C32(H32A,H32B,H32C), C33(H33A,H33B,H33C), C35(H35A,H35B,H35C),
 C36(H36A,H36B,H36C), C38(H38A,H38B,H38C)
;
_olex2_submission_special_instructions 'No special instructions were received'
_oxdiff_exptl_absorpt_empirical_details
;
Empirical correction (ABSPACK) includes:
- Absorption correction using spherical harmonics
- Frame scaling
;
_oxdiff_exptl_absorpt_empirical_full_max 1.165
_oxdiff_exptl_absorpt_empirical_full_min 0.862

loop_
_space_group_symop_operation_xyz
'x, y, z'
'-x, y, -z+1/2'
'x+1/2, y+1/2, z'
'-x+1/2, y+1/2, -z+1/2'
'-x, -y, -z'
'x, -y, z-1/2'
'-x+1/2, -y+1/2, -z'
'x+1/2, -y+1/2, z-1/2'

loop_
_atom_site_label
_atom_site_type_symbol
_atom_site_fract_x
_atom_site_fract_y
_atom_site_fract_z
_atom_site_U_iso_or_equiv
_atom_site_adp_type
_atom_site_occupancy
_atom_site_site_symmetry_order
_atom_site_calc_flag
_atom_site_refinement_flags_posn
_atom_site_refinement_flags_adp
_atom_site_refinement_flags_occupancy
_atom_site_disorder_assembly
_atom_site_disorder_group
Y1 Y 0.500000 0.40136(2) 0.750000 0.02214(7) Uani 1 2 d S T P . .
N1 N 0.52844(7) 0.31618(8) 0.68409(6) 0.0204(2) Uani 1 1 d . . . . .
H1 H 0.4951(11) 0.2792(12) 0.6658(9) 0.025 Uiso 1 1 d . U . . .
C1 C 0.59363(8) 0.31040(8) 0.66558(6) 0.0184(3) Uani 1 1 d . . . . .
C2 C 0.65656(8) 0.36240(8) 0.69189(6) 0.0189(3) Uani 1 1 d . . . . .
C3 C 0.72251(9) 0.36229(9) 0.67359(7) 0.0217(3) Uani 1 1 d . . . . .
H3 H 0.764107 0.397555 0.692309 0.026 Uiso 1 1 calc R U . . .
C4 C 0.72840(9) 0.31094(10) 0.62799(7) 0.0245(3) Uani 1 1 d . . . . .
H4 H 0.772839 0.312165 0.614342 0.029 Uiso 1 1 calc R U . . .
C5 C 0.66802(9) 0.25773(9) 0.60273(7) 0.0236(3) Uani 1 1 d . . . . .
H5 H 0.672241 0.221883 0.572089 0.028 Uiso 1 1 calc R U . . .
C6 C 0.60155(8) 0.25551(9) 0.62108(7) 0.0199(3) Uani 1 1 d . . . . .
C7 C 0.64622(8) 0.41481(9) 0.74078(7) 0.0188(3) Uani 1 1 d . . . . .
C12 C 0.61622(8) 0.49271(9) 0.72909(7) 0.0191(3) Uani 1 1 d . . . . .
C11 C 0.59682(9) 0.53479(9) 0.77541(7) 0.0208(3) Uani 1 1 d . . . . .
H11 H 0.569552 0.584012 0.765936 0.025 Uiso 1 1 calc R U . . .
C10 C 0.61707(8) 0.50531(9) 0.83572(7) 0.0205(3) Uani 1 1 d . . . . .
C9 C 0.64640(9) 0.42795(9) 0.84614(7) 0.0211(3) Uani 1 1 d . . . . .
H9 H 0.658673 0.406582 0.885936 0.025 Uiso 1 1 calc R U . . .
C8 C 0.65857(8) 0.38006(9) 0.79976(7) 0.0199(3) Uani 1 1 d . . . . .
C19 C 0.60588(9) 0.53849(9) 0.67029(7) 0.0210(3) Uani 1 1 d . . . . .
H19 H 0.567788 0.582158 0.669405 0.025 Uiso 1 1 calc R U . . .
C20 C 0.57388(10) 0.49244(10) 0.61068(7) 0.0258(3) Uani 1 1 d . . . . .
H20A H 0.533074 0.455711 0.613827 0.039 Uiso 1 1 calc R U . . .
H20B H 0.615863 0.461898 0.602573 0.039 Uiso 1 1 calc R U . . .
H20C H 0.552222 0.530271 0.577508 0.039 Uiso 1 1 calc R U . . .
C15 C 0.68255(10) 0.57983(10) 0.67318(8) 0.0279(3) Uani 1 1 d . . . . .
H15A H 0.721868 0.539343 0.673588 0.042 Uiso 1 1 calc R U . . .
H15B H 0.700044 0.612180 0.710132 0.042 Uiso 1 1 calc R U . . .
H15C H 0.674750 0.614414 0.637679 0.042 Uiso 1 1 calc R U . . .
C16 C 0.61145(9) 0.56130(9) 0.88573(7) 0.0246(3) Uani 1 1 d . . . . .
H16 H 0.557057 0.582076 0.874379 0.030 Uiso 1 1 calc R U . . .
C17 C 0.66561(12) 0.63297(12) 0.88931(10) 0.0408(4) Uani 1 1 d . . . . .
H17A H 0.650444 0.661305 0.850437 0.061 Uiso 1 1 calc R U . . .
H17B H 0.719218 0.614040 0.898350 0.061 Uiso 1 1 calc R U . . .
H17C H 0.661770 0.669337 0.921425 0.061 Uiso 1 1 calc R U . . .
C18 C 0.62915(11) 0.52228(12) 0.94772(8) 0.0329(4) Uani 1 1 d . . . . .
H18A H 0.683114 0.503732 0.960953 0.049 Uiso 1 1 calc R U . . .
H18B H 0.594314 0.476652 0.945266 0.049 Uiso 1 1 calc R U . . .
H18C H 0.621419 0.561293 0.976901 0.049 Uiso 1 1 calc R U . . .
C13 C 0.69880(9) 0.29945(9) 0.81447(7) 0.0212(3) Uani 1 1 d . . . . .
H13 H 0.683844 0.266954 0.776431 0.025 Uiso 1 1 calc R U . . .
C14 C 0.67834(11) 0.25111(11) 0.86298(9) 0.0365(4) Uani 1 1 d . . . . .
H14A H 0.621955 0.243738 0.851418 0.055 Uiso 1 1 calc R U . . .
H14B H 0.696062 0.279642 0.901711 0.055 Uiso 1 1 calc R U . . .
H14C H 0.703800 0.198763 0.867087 0.055 Uiso 1 1 calc R U . . .
C21 C 0.78686(10) 0.31259(11) 0.83295(9) 0.0329(4) Uani 1 1 d . . . . .
H21A H 0.803246 0.344797 0.870021 0.049 Uiso 1 1 calc R U . . .
H21B H 0.800226 0.340628 0.800358 0.049 Uiso 1 1 calc R U . . .
H21C H 0.813384 0.260758 0.840266 0.049 Uiso 1 1 calc R U . . .
C22 C 0.54053(9) 0.19312(9) 0.59734(7) 0.0201(3) Uani 1 1 d . . . . .
C23 C 0.47483(9) 0.20901(9) 0.54778(7) 0.0213(3) Uani 1 1 d . . . . .
C24 C 0.41876(9) 0.14956(9) 0.52745(7) 0.0231(3) Uani 1 1 d . . . . .
H24 H 0.374778 0.160134 0.493436 0.028 Uiso 1 1 calc R U . . .
C25 C 0.42542(9) 0.07529(9) 0.55555(7) 0.0224(3) Uani 1 1 d . . . . .
C26 C 0.49065(9) 0.06099(9) 0.60489(7) 0.0232(3) Uani 1 1 d . . . . .
H26 H 0.495911 0.010593 0.624665 0.028 Uiso 1 1 calc R U . . .
C27 C 0.54851(9) 0.11819(9) 0.62625(7) 0.0215(3) Uani 1 1 d . . . . .
C28 C 0.46608(10) 0.28873(9) 0.51472(7) 0.0253(3) Uani 1 1 d . . . . .
H28 H 0.497179 0.329498 0.543643 0.030 Uiso 1 1 calc R U . . .
C29 C 0.38233(11) 0.31809(10) 0.49186(8) 0.0313(4) Uani 1 1 d . . . . .
H29A H 0.360250 0.319275 0.525547 0.047 Uiso 1 1 calc R U . . .
H29B H 0.351814 0.281834 0.460300 0.047 Uiso 1 1 calc R U . . .
H29C H 0.381125 0.372021 0.475042 0.047 Uiso 1 1 calc R U . . .
C30 C 0.49934(12) 0.28213(12) 0.46168(9) 0.0377(4) Uani 1 1 d . . . . .
H30A H 0.469630 0.242490 0.432625 0.057 Uiso 1 1 calc R U . . .
H30B H 0.553808 0.265452 0.476782 0.057 Uiso 1 1 calc R U . . .
H30C H 0.495901 0.334218 0.441645 0.057 Uiso 1 1 calc R U . . .
C31 C 0.36204(9) 0.01301(10) 0.53403(7) 0.0253(3) Uani 1 1 d . . . . .
H31 H 0.324237 0.033398 0.495759 0.030 Uiso 1 1 calc R U . . .
C32 C 0.31824(11) 0.00279(12) 0.58042(8) 0.0355(4) Uani 1 1 d . . . . .
H32A H 0.296697 0.054416 0.587287 0.053 Uiso 1 1 calc R U . . .
H32B H 0.353948 -0.016860 0.618648 0.053 Uiso 1 1 calc R U . . .
H32C H 0.275966 -0.035760 0.565071 0.053 Uiso 1 1 calc R U . . .
C33 C 0.39293(12) -0.06679(11) 0.51960(9) 0.0376(4) Uani 1 1 d . . . . .
H33A H 0.430085 -0.088492 0.556400 0.056 Uiso 1 1 calc R U . . .
H33B H 0.418877 -0.058894 0.488594 0.056 Uiso 1 1 calc R U . . .
H33C H 0.349721 -0.104333 0.504514 0.056 Uiso 1 1 calc R U . . .
C34 C 0.61890(9) 0.09778(9) 0.67995(7) 0.0247(3) Uani 1 1 d . . . . .
H34 H 0.655209 0.144384 0.686845 0.030 Uiso 1 1 calc R U . . .
C35 C 0.59609(12) 0.08623(18) 0.73718(9) 0.0519(6) Uani 1 1 d . . . . .
H35A H 0.562134 0.039443 0.732488 0.078 Uiso 1 1 calc R U . . .
H35B H 0.568541 0.133847 0.744354 0.078 Uiso 1 1 calc R U . . .
H35C H 0.642852 0.077957 0.771672 0.078 Uiso 1 1 calc R U . . .
C36 C 0.66181(11) 0.02563(12) 0.66666(10) 0.0410(4) Uani 1 1 d . . . . .
H36A H 0.674432 0.034560 0.628953 0.062 Uiso 1 1 calc R U . . .
H36B H 0.628905 -0.021931 0.662379 0.062 Uiso 1 1 calc R U . . .
H36C H 0.709816 0.017622 0.700059 0.062 Uiso 1 1 calc R U . . .
O1 O 0.500000 0.72210(12) 0.750000 0.0487(5) Uani 1 2 d S T P . .
C37 C 0.54403(14) 0.76772(13) 0.72074(11) 0.0460(5) Uani 1 1 d . . . . .
H37A H 0.570665 0.730629 0.700322 0.055 Uiso 1 1 calc R U . . .
H37B H 0.584544 0.797291 0.751911 0.055 Uiso 1 1 calc R U . . .
C38 C 0.49789(16) 0.82624(15) 0.67500(11) 0.0536(6) Uani 1 1 d . . . . .
H38A H 0.478090 0.868458 0.695639 0.080 Uiso 1 1 calc R U . . .
H38B H 0.454240 0.798612 0.646194 0.080 Uiso 1 1 calc R U . . .
H38C H 0.531122 0.849992 0.653192 0.080 Uiso 1 1 calc R U . . .

loop_
_atom_site_aniso_label
_atom_site_aniso_U_11
_atom_site_aniso_U_22
_atom_site_aniso_U_33
_atom_site_aniso_U_23
_atom_site_aniso_U_13
_atom_site_aniso_U_12
Y1 0.03467(12) 0.01473(10) 0.02103(10) 0.000 0.01443(8) 0.000
N1 0.0216(6) 0.0193(6) 0.0222(6) -0.0050(5) 0.0094(5) -0.0026(5)
C1 0.0210(7) 0.0158(7) 0.0187(6) 0.0017(5) 0.0066(5) 0.0009(5)
C2 0.0218(7) 0.0158(7) 0.0188(6) 0.0011(5) 0.0057(5) 0.0009(5)
C3 0.0220(7) 0.0192(7) 0.0240(7) 0.0009(6) 0.0072(6) -0.0017(5)
C4 0.0233(7) 0.0248(8) 0.0288(8) -0.0006(6) 0.0129(6) 0.0008(6)
C5 0.0277(7) 0.0217(7) 0.0234(7) -0.0031(6) 0.0110(6) 0.0009(6)
C6 0.0228(7) 0.0168(7) 0.0202(7) -0.0007(5) 0.0068(6) 0.0007(5)
C7 0.0188(7) 0.0176(7) 0.0196(7) -0.0008(5) 0.0055(5) -0.0014(5)
C12 0.0187(6) 0.0171(7) 0.0213(7) 0.0005(5) 0.0059(5) -0.0015(5)
C11 0.0235(7) 0.0153(7) 0.0245(7) -0.0004(5) 0.0086(6) -0.0003(5)
C10 0.0192(7) 0.0201(7) 0.0226(7) -0.0035(6) 0.0069(6) -0.0032(5)
C9 0.0219(7) 0.0215(7) 0.0190(7) 0.0007(6) 0.0051(5) -0.0012(5)
C8 0.0203(7) 0.0182(7) 0.0216(7) 0.0007(5) 0.0068(5) -0.0001(5)
C19 0.0241(7) 0.0165(7) 0.0224(7) 0.0031(5) 0.0070(6) 0.0004(5)
C20 0.0310(8) 0.0222(7) 0.0219(7) 0.0032(6) 0.0046(6) 0.0008(6)
C15 0.0297(8) 0.0265(8) 0.0277(8) 0.0054(6) 0.0089(6) -0.0050(6)
C16 0.0254(7) 0.0240(8) 0.0247(7) -0.0056(6) 0.0080(6) -0.0009(6)
C17 0.0455(11) 0.0335(10) 0.0464(11) -0.0188(8) 0.0186(9) -0.0150(8)
C18 0.0356(9) 0.0386(10) 0.0233(8) -0.0057(7) 0.0074(7) 0.0067(7)
C13 0.0227(7) 0.0188(7) 0.0216(7) 0.0022(5) 0.0059(6) 0.0022(5)
C14 0.0404(10) 0.0309(9) 0.0445(10) 0.0142(8) 0.0225(8) 0.0094(7)
C21 0.0279(8) 0.0282(9) 0.0412(10) 0.0054(7) 0.0087(7) 0.0033(7)
C22 0.0239(7) 0.0183(7) 0.0196(7) -0.0028(5) 0.0091(6) 0.0002(5)
C23 0.0278(7) 0.0183(7) 0.0188(7) -0.0005(5) 0.0085(6) 0.0008(6)
C24 0.0265(7) 0.0225(7) 0.0191(7) 0.0001(6) 0.0051(6) -0.0002(6)
C25 0.0257(7) 0.0212(7) 0.0212(7) -0.0025(6) 0.0084(6) -0.0022(6)
C26 0.0274(7) 0.0185(7) 0.0230(7) 0.0013(6) 0.0067(6) -0.0003(6)
C27 0.0230(7) 0.0204(7) 0.0213(7) 0.0000(6) 0.0069(6) 0.0010(6)
C28 0.0327(8) 0.0197(7) 0.0215(7) 0.0015(6) 0.0055(6) -0.0013(6)
C29 0.0396(9) 0.0258(8) 0.0301(8) 0.0072(7) 0.0128(7) 0.0067(7)
C30 0.0448(10) 0.0344(10) 0.0410(10) 0.0141(8) 0.0235(8) 0.0059(8)
C31 0.0289(8) 0.0234(8) 0.0222(7) -0.0017(6) 0.0057(6) -0.0045(6)
C32 0.0360(9) 0.0393(10) 0.0338(9) -0.0045(8) 0.0142(7) -0.0133(8)
C33 0.0435(10) 0.0279(9) 0.0398(10) -0.0117(7) 0.0105(8) -0.0073(8)
C34 0.0238(7) 0.0222(8) 0.0260(8) 0.0018(6) 0.0046(6) 0.0002(6)
C35 0.0304(9) 0.0967(19) 0.0260(9) 0.0109(10) 0.0048(8) 0.0086(10)
C36 0.0300(9) 0.0371(10) 0.0485(11) -0.0068(8) 0.0010(8) 0.0102(8)
O1 0.0674(14) 0.0298(10) 0.0621(13) 0.000 0.0391(12) 0.000
C37 0.0569(13) 0.0358(10) 0.0559(13) 0.0025(9) 0.0331(11) 0.0011(9)
C38 0.0720(16) 0.0490(13) 0.0446(12) 0.0029(10) 0.0250(11) 0.0029(11)

loop_
_atom_type_symbol
_atom_type_description
_atom_type_scat_dispersion_real
_atom_type_scat_dispersion_imag
_atom_type_scat_source
C C 0.0181 0.0091 'International Tables Vol C Tables 4.2.6.8 and 6.1.1.4'
H H 0.0000 0.0000 'International Tables Vol C Tables 4.2.6.8 and 6.1.1.4'
N N 0.0311 0.0180 'International Tables Vol C Tables 4.2.6.8 and 6.1.1.4'
O O 0.0492 0.0322 'International Tables Vol C Tables 4.2.6.8 and 6.1.1.4'
Y Y -0.2670 2.0244 'International Tables Vol C Tables 4.2.6.8 and 6.1.1.4'

loop_
_geom_angle_atom_site_label_1
_geom_angle_atom_site_label_2
_geom_angle_atom_site_label_3
_geom_angle
_geom_angle_site_symmetry_1
_geom_angle_site_symmetry_3
_geom_angle_publ_flag
N1 Y1 N1 101.87(7) . 2_656 ?
N1 Y1 C7 64.68(4) 2_656 2_656 ?
N1 Y1 C7 122.12(5) . 2_656 ?
N1 Y1 C7 122.12(4) 2_656 . ?
N1 Y1 C7 64.68(4) . . ?
N1 Y1 C12 83.50(4) 2_656 2_656 ?
N1 Y1 C12 144.18(4) . 2_656 ?
N1 Y1 C12 144.18(4) 2_656 . ?
N1 Y1 C12 83.51(4) . . ?
N1 Y1 C11 112.90(4) 2_656 2_656 ?
N1 Y1 C11 112.90(4) . . ?
N1 Y1 C11 128.33(5) 2_656 . ?
N1 Y1 C11 128.32(4) . 2_656 ?
N1 Y1 C9 105.68(4) . . ?
N1 Y1 C9 105.68(4) 2_656 2_656 ?
N1 Y1 C9 85.48(4) 2_656 . ?
N1 Y1 C9 85.48(4) . 2_656 ?
N1 Y1 C8 93.35(4) 2_656 . ?
N1 Y1 C8 93.35(5) . 2_656 ?
N1 Y1 C8 77.26(4) . . ?
N1 Y1 C8 77.26(4) 2_656 2_656 ?
C7 Y1 C7 170.54(6) . 2_656 ?
C7 Y1 C12 141.04(4) . 2_656 ?
C7 Y1 C12 29.67(4) 2_656 2_656 ?
C7 Y1 C12 141.04(4) 2_656 . ?
C7 Y1 C12 29.67(4) . . ?
C7 Y1 C11 118.65(4) 2_656 . ?
C7 Y1 C11 118.65(4) . 2_656 ?
C7 Y1 C11 52.29(4) . . ?
C7 Y1 C11 52.29(4) 2_656 2_656 ?
C7 Y1 C9 126.96(4) . 2_656 ?
C7 Y1 C9 51.22(4) 2_656 2_656 ?
C7 Y1 C9 51.22(4) . . ?
C7 Y1 C9 126.96(4) 2_656 . ?
C7 Y1 C8 30.34(4) 2_656 2_656 ?
C7 Y1 C8 152.16(4) . 2_656 ?
C7 Y1 C8 152.16(4) 2_656 . ?
C7 Y1 C8 30.34(4) . . ?
C12 Y1 C12 112.77(6) 2_656 . ?
C12 Y1 C11 29.56(4) . . ?
C12 Y1 C11 89.04(4) . 2_656 ?
C12 Y1 C11 89.04(4) 2_656 . ?
C12 Y1 C11 29.56(4) 2_656 2_656 ?
C12 Y1 C9 59.26(4) . . ?
C12 Y1 C9 110.06(4) 2_656 . ?
C12 Y1 C9 59.26(4) 2_656 2_656 ?
C12 Y1 C9 110.06(4) . 2_656 ?
C12 Y1 C8 138.28(4) 2_656 . ?
C12 Y1 C8 52.85(4) . . ?
C12 Y1 C8 138.28(4) . 2_656 ?
C12 Y1 C8 52.85(4) 2_656 2_656 ?
C11 Y1 C11 73.58(6) 2_656 . ?
C11 Y1 C9 113.79(4) 2_656 . ?
C11 Y1 C9 49.72(4) 2_656 2_656 ?
C11 Y1 C9 113.79(4) . 2_656 ?
C11 Y1 C9 49.72(4) . . ?
C9 Y1 C9 162.53(6) 2_656 . ?
C8 Y1 C11 60.69(4) . . ?
C8 Y1 C11 134.07(4) . 2_656 ?
C8 Y1 C11 134.07(4) 2_656 . ?
C8 Y1 C11 60.69(4) 2_656 2_656 ?
C8 Y1 C9 28.51(4) . . ?
C8 Y1 C9 156.61(4) . 2_656 ?
C8 Y1 C9 28.51(4) 2_656 2_656 ?
C8 Y1 C9 156.61(4) 2_656 . ?
C8 Y1 C8 165.22(6) 2_656 . ?
Y1 N1 H1 120.4(13) . . ?
C1 N1 Y1 130.46(10) . . ?
C1 N1 H1 109.2(13) . . ?
N1 C1 C2 118.44(13) . . ?
N1 C1 C6 123.93(13) . . ?
C2 C1 C6 117.63(13) . . ?
C1 C2 C7 114.72(13) . . ?
C3 C2 C1 121.55(13) . . ?
C3 C2 C7 123.72(13) . . ?
C2 C3 H3 119.7 . . ?
C2 C3 C4 120.50(14) . . ?
C4 C3 H3 119.7 . . ?
C3 C4 H4 120.6 . . ?
C3 C4 C5 118.80(14) . . ?
C5 C4 H4 120.6 . . ?
C4 C5 H5 119.1 . . ?
C4 C5 C6 121.89(14) . . ?
C6 C5 H5 119.1 . . ?
C1 C6 C22 119.39(13) . . ?
C5 C6 C1 119.52(14) . . ?
C5 C6 C22 121.00(13) . . ?
C2 C7 Y1 111.20(9) . . ?
C12 C7 Y1 76.40(8) . . ?
C12 C7 C2 122.00(13) . . ?
C12 C7 C8 119.75(13) . . ?
C8 C7 Y1 76.40(8) . . ?
C8 C7 C2 117.79(13) . . ?
C7 C12 Y1 73.93(8) . . ?
C7 C12 C11 119.06(13) . . ?
C7 C12 C19 124.92(13) . . ?
C11 C12 Y1 76.28(8) . . ?
C11 C12 C19 115.96(13) . . ?
C19 C12 Y1 122.91(9) . . ?
Y1 C11 H11 113.4 . . ?
C12 C11 Y1 74.17(8) . . ?
C12 C11 H11 119.2 . . ?
C12 C11 C10 121.67(13) . . ?
C10 C11 Y1 83.48(9) . . ?
C10 C11 H11 119.2 . . ?
C11 C10 Y1 68.25(8) . . ?
C11 C10 C16 118.71(13) . . ?
C9 C10 Y1 74.27(8) . . ?
C9 C10 C11 117.60(13) . . ?
C9 C10 C16 123.52(14) . . ?
C16 C10 Y1 132.01(10) . . ?
Y1 C9 H9 124.8 . . ?
C10 C9 Y1 78.51(8) . . ?
C10 C9 H9 118.8 . . ?
C10 C9 C8 122.39(14) . . ?
C8 C9 Y1 69.48(8) . . ?
C8 C9 H9 118.8 . . ?
C7 C8 Y1 73.26(8) . . ?
C7 C8 C13 119.73(13) . . ?
C9 C8 Y1 82.01(9) . . ?
C9 C8 C7 118.67(13) . . ?
C9 C8 C13 120.52(13) . . ?
C13 C8 Y1 124.86(10) . . ?
C12 C19 H19 106.3 . . ?
C12 C19 C20 117.60(12) . . ?
C12 C19 C15 108.99(12) . . ?
C20 C19 H19 106.3 . . ?
C20 C19 C15 110.70(13) . . ?
C15 C19 H19 106.3 . . ?
C19 C20 H20A 109.5 . . ?
C19 C20 H20B 109.5 . . ?
C19 C20 H20C 109.5 . . ?
H20A C20 H20B 109.5 . . ?
H20A C20 H20C 109.5 . . ?
H20B C20 H20C 109.5 . . ?
C19 C15 H15A 109.5 . . ?
C19 C15 H15B 109.5 . . ?
C19 C15 H15C 109.5 . . ?
H15A C15 H15B 109.5 . . ?
H15A C15 H15C 109.5 . . ?
H15B C15 H15C 109.5 . . ?
C10 C16 H16 107.7 . . ?
C10 C16 C17 109.41(13) . . ?
C10 C16 C18 114.41(14) . . ?
C17 C16 H16 107.7 . . ?
C18 C16 H16 107.7 . . ?
C18 C16 C17 109.74(15) . . ?
C16 C17 H17A 109.5 . . ?
C16 C17 H17B 109.5 . . ?
C16 C17 H17C 109.5 . . ?
H17A C17 H17B 109.5 . . ?
H17A C17 H17C 109.5 . . ?
H17B C17 H17C 109.5 . . ?
C16 C18 H18A 109.5 . . ?
C16 C18 H18B 109.5 . . ?
C16 C18 H18C 109.5 . . ?
H18A C18 H18B 109.5 . . ?
H18A C18 H18C 109.5 . . ?
H18B C18 H18C 109.5 . . ?
C8 C13 H13 107.6 . . ?
C8 C13 C21 108.71(13) . . ?
C14 C13 C8 115.43(13) . . ?
C14 C13 H13 107.6 . . ?
C14 C13 C21 109.69(14) . . ?
C21 C13 H13 107.6 . . ?
C13 C14 H14A 109.5 . . ?
C13 C14 H14B 109.5 . . ?
C13 C14 H14C 109.5 . . ?
H14A C14 H14B 109.5 . . ?
H14A C14 H14C 109.5 . . ?
H14B C14 H14C 109.5 . . ?
C13 C21 H21A 109.5 . . ?
C13 C21 H21B 109.5 . . ?
C13 C21 H21C 109.5 . . ?
H21A C21 H21B 109.5 . . ?
H21A C21 H21C 109.5 . . ?
H21B C21 H21C 109.5 . . ?
C23 C22 C6 120.95(13) . . ?
C23 C22 C27 119.76(14) . . ?
C27 C22 C6 119.27(13) . . ?
C22 C23 C28 120.67(14) . . ?
C24 C23 C22 119.21(14) . . ?
C24 C23 C28 120.07(14) . . ?
C23 C24 H24 119.1 . . ?
C25 C24 C23 121.89(14) . . ?
C25 C24 H24 119.1 . . ?
C24 C25 C31 120.73(14) . . ?
C26 C25 C24 117.98(14) . . ?
C26 C25 C31 121.26(14) . . ?
C25 C26 H26 119.0 . . ?
C25 C26 C27 122.09(14) . . ?
C27 C26 H26 119.0 . . ?
C22 C27 C34 121.81(14) . . ?
C26 C27 C22 119.05(14) . . ?
C26 C27 C34 119.13(14) . . ?
C23 C28 H28 108.0 . . ?
C23 C28 C29 113.35(14) . . ?
C23 C28 C30 109.62(13) . . ?
C29 C28 H28 108.0 . . ?
C29 C28 C30 109.71(14) . . ?
C30 C28 H28 108.0 . . ?
C28 C29 H29A 109.5 . . ?
C28 C29 H29B 109.5 . . ?
C28 C29 H29C 109.5 . . ?
H29A C29 H29B 109.5 . . ?
H29A C29 H29C 109.5 . . ?
H29B C29 H29C 109.5 . . ?
C28 C30 H30A 109.5 . . ?
C28 C30 H30B 109.5 . . ?
C28 C30 H30C 109.5 . . ?
H30A C30 H30B 109.5 . . ?
H30A C30 H30C 109.5 . . ?
H30B C30 H30C 109.5 . . ?
C25 C31 H31 107.5 . . ?
C25 C31 C32 110.38(13) . . ?
C25 C31 C33 112.50(14) . . ?
C32 C31 H31 107.5 . . ?
C33 C31 H31 107.5 . . ?
C33 C31 C32 111.14(15) . . ?
C31 C32 H32A 109.5 . . ?
C31 C32 H32B 109.5 . . ?
C31 C32 H32C 109.5 . . ?
H32A C32 H32B 109.5 . . ?
H32A C32 H32C 109.5 . . ?
H32B C32 H32C 109.5 . . ?
C31 C33 H33A 109.5 . . ?
C31 C33 H33B 109.5 . . ?
C31 C33 H33C 109.5 . . ?
H33A C33 H33B 109.5 . . ?
H33A C33 H33C 109.5 . . ?
H33B C33 H33C 109.5 . . ?
C27 C34 H34 107.5 . . ?
C35 C34 C27 111.10(14) . . ?
C35 C34 H34 107.5 . . ?
C36 C34 C27 111.37(14) . . ?
C36 C34 H34 107.5 . . ?
C36 C34 C35 111.68(17) . . ?
C34 C35 H35A 109.5 . . ?
C34 C35 H35B 109.5 . . ?
C34 C35 H35C 109.5 . . ?
H35A C35 H35B 109.5 . . ?
H35A C35 H35C 109.5 . . ?
H35B C35 H35C 109.5 . . ?
C34 C36 H36A 109.5 . . ?
C34 C36 H36B 109.5 . . ?
C34 C36 H36C 109.5 . . ?
H36A C36 H36B 109.5 . . ?
H36A C36 H36C 109.5 . . ?
H36B C36 H36C 109.5 . . ?
C37 O1 C37 114.8(2) 2_656 . ?
O1 C37 H37A 108.6 . . ?
O1 C37 H37B 108.6 . . ?
O1 C37 C38 114.71(19) . . ?
H37A C37 H37B 107.6 . . ?
C38 C37 H37A 108.6 . . ?
C38 C37 H37B 108.6 . . ?
C37 C38 H38A 109.5 . . ?
C37 C38 H38B 109.5 . . ?
C37 C38 H38C 109.5 . . ?
H38A C38 H38B 109.5 . . ?
H38A C38 H38C 109.5 . . ?
H38B C38 H38C 109.5 . . ?

loop_
_geom_bond_atom_site_label_1
_geom_bond_atom_site_label_2
_geom_bond_distance
_geom_bond_site_symmetry_2
_geom_bond_publ_flag
Y1 N1 2.2600(12) . ?
Y1 N1 2.2600(12) 2_656 ?
Y1 C7 2.7276(14) . ?
Y1 C7 2.7276(14) 2_656 ?
Y1 C12 2.7589(14) 2_656 ?
Y1 C12 2.7590(14) . ?
Y1 C11 2.7859(15) . ?
Y1 C11 2.7859(15) 2_656 ?
Y1 C9 2.9273(15) 2_656 ?
Y1 C9 2.9273(15) . ?
Y1 C8 2.7684(14) . ?
Y1 C8 2.7684(14) 2_656 ?
N1 H1 0.88(2) . ?
N1 C1 1.3761(19) . ?
C1 C2 1.414(2) . ?
C1 C6 1.420(2) . ?
C2 C3 1.383(2) . ?
C2 C7 1.489(2) . ?
C3 H3 0.9500 . ?
C3 C4 1.391(2) . ?
C4 H4 0.9500 . ?
C4 C5 1.392(2) . ?
C5 H5 0.9500 . ?
C5 C6 1.393(2) . ?
C6 C22 1.496(2) . ?
C7 C12 1.405(2) . ?
C7 C8 1.439(2) . ?
C12 C11 1.415(2) . ?
C12 C19 1.524(2) . ?
C11 H11 0.9500 . ?
C11 C10 1.421(2) . ?
C10 C9 1.391(2) . ?
C10 C16 1.517(2) . ?
C9 H9 0.9500 . ?
C9 C8 1.411(2) . ?
C8 C13 1.520(2) . ?
C19 H19 1.0000 . ?
C19 C20 1.532(2) . ?
C19 C15 1.533(2) . ?
C20 H20A 0.9800 . ?
C20 H20B 0.9800 . ?
C20 H20C 0.9800 . ?
C15 H15A 0.9800 . ?
C15 H15B 0.9800 . ?
C15 H15C 0.9800 . ?
C16 H16 1.0000 . ?
C16 C17 1.534(2) . ?
C16 C18 1.520(2) . ?
C17 H17A 0.9800 . ?
C17 H17B 0.9800 . ?
C17 H17C 0.9800 . ?
C18 H18A 0.9800 . ?
C18 H18B 0.9800 . ?
C18 H18C 0.9800 . ?
C13 H13 1.0000 . ?
C13 C14 1.519(2) . ?
C13 C21 1.534(2) . ?
C14 H14A 0.9800 . ?
C14 H14B 0.9800 . ?
C14 H14C 0.9800 . ?
C21 H21A 0.9800 . ?
C21 H21B 0.9800 . ?
C21 H21C 0.9800 . ?
C22 C23 1.403(2) . ?
C22 C27 1.407(2) . ?
C23 C24 1.395(2) . ?
C23 C28 1.521(2) . ?
C24 H24 0.9500 . ?
C24 C25 1.390(2) . ?
C25 C26 1.390(2) . ?
C25 C31 1.516(2) . ?
C26 H26 0.9500 . ?
C26 C27 1.392(2) . ?
C27 C34 1.523(2) . ?
C28 H28 1.0000 . ?
C28 C29 1.525(2) . ?
C28 C30 1.529(2) . ?
C29 H29A 0.9800 . ?
C29 H29B 0.9800 . ?
C29 H29C 0.9800 . ?
C30 H30A 0.9800 . ?
C30 H30B 0.9800 . ?
C30 H30C 0.9800 . ?
C31 H31 1.0000 . ?
C31 C32 1.528(2) . ?
C31 C33 1.523(2) . ?
C32 H32A 0.9800 . ?
C32 H32B 0.9800 . ?
C32 H32C 0.9800 . ?
C33 H33A 0.9800 . ?
C33 H33B 0.9800 . ?
C33 H33C 0.9800 . ?
C34 H34 1.0000 . ?
C34 C35 1.517(3) . ?
C34 C36 1.516(2) . ?
C35 H35A 0.9800 . ?
C35 H35B 0.9800 . ?
C35 H35C 0.9800 . ?
C36 H36A 0.9800 . ?
C36 H36B 0.9800 . ?
C36 H36C 0.9800 . ?
O1 C37 1.417(2) 2_656 ?
O1 C37 1.417(2) . ?
C37 H37A 0.9900 . ?
C37 H37B 0.9900 . ?
C37 C38 1.496(3) . ?
C38 H38A 0.9800 . ?
C38 H38B 0.9800 . ?
C38 H38C 0.9800 . ?

loop_
_geom_torsion_atom_site_label_1
_geom_torsion_atom_site_label_2
_geom_torsion_atom_site_label_3
_geom_torsion_atom_site_label_4
_geom_torsion
_geom_torsion_site_symmetry_1
_geom_torsion_site_symmetry_2
_geom_torsion_site_symmetry_3
_geom_torsion_site_symmetry_4
_geom_torsion_publ_flag
Y1 N1 C1 C2 2.7(2) . . . . ?
Y1 N1 C1 C6 -176.79(10) . . . . ?
Y1 C7 C12 C11 63.74(12) . . . . ?
Y1 C7 C12 C19 -119.24(14) . . . . ?
Y1 C7 C8 C9 -70.74(12) . . . . ?
Y1 C7 C8 C13 121.04(13) . . . . ?
Y1 C12 C11 C10 71.72(13) . . . . ?
Y1 C12 C19 C20 -50.85(17) . . . . ?
Y1 C12 C19 C15 -177.85(10) . . . . ?
Y1 C11 C10 C9 57.46(12) . . . . ?
Y1 C11 C10 C16 -127.08(12) . . . . ?
Y1 C10 C9 C8 56.45(13) . . . . ?
Y1 C10 C16 C17 -146.03(13) . . . . ?
Y1 C10 C16 C18 90.39(16) . . . . ?
Y1 C9 C8 C7 65.91(12) . . . . ?
Y1 C9 C8 C13 -125.97(13) . . . . ?
Y1 C8 C13 C14 -64.02(17) . . . . ?
Y1 C8 C13 C21 172.28(10) . . . . ?
N1 C1 C2 C3 -177.17(13) . . . . ?
N1 C1 C2 C7 4.00(19) . . . . ?
N1 C1 C6 C5 176.01(14) . . . . ?
N1 C1 C6 C22 -7.6(2) . . . . ?
C1 C2 C3 C4 0.5(2) . . . . ?
C1 C2 C7 Y1 -7.07(15) . . . . ?
C1 C2 C7 C12 -93.92(17) . . . . ?
C1 C2 C7 C8 78.31(17) . . . . ?
C1 C6 C22 C23 87.82(18) . . . . ?
C1 C6 C22 C27 -90.59(17) . . . . ?
C2 C1 C6 C5 -3.5(2) . . . . ?
C2 C1 C6 C22 172.91(13) . . . . ?
C2 C3 C4 C5 -2.3(2) . . . . ?
C2 C7 C12 Y1 106.72(13) . . . . ?
C2 C7 C12 C11 170.45(13) . . . . ?
C2 C7 C12 C19 -12.5(2) . . . . ?
C2 C7 C8 Y1 -107.05(12) . . . . ?
C2 C7 C8 C9 -177.79(13) . . . . ?
C2 C7 C8 C13 14.0(2) . . . . ?
C3 C2 C7 Y1 174.13(11) . . . . ?
C3 C2 C7 C12 87.28(19) . . . . ?
C3 C2 C7 C8 -100.50(17) . . . . ?
C3 C4 C5 C6 1.1(2) . . . . ?
C4 C5 C6 C1 1.8(2) . . . . ?
C4 C5 C6 C22 -174.53(14) . . . . ?
C5 C6 C22 C23 -95.82(18) . . . . ?
C5 C6 C22 C27 85.76(18) . . . . ?
C6 C1 C2 C3 2.4(2) . . . . ?
C6 C1 C2 C7 -176.46(13) . . . . ?
C6 C22 C23 C24 -179.23(13) . . . . ?
C6 C22 C23 C28 3.3(2) . . . . ?
C6 C22 C27 C26 178.47(14) . . . . ?
C6 C22 C27 C34 -1.9(2) . . . . ?
C7 C2 C3 C4 179.28(14) . . . . ?
C7 C12 C11 Y1 -62.50(12) . . . . ?
C7 C12 C11 C10 9.2(2) . . . . ?
C7 C12 C19 C20 42.0(2) . . . . ?
C7 C12 C19 C15 -85.00(17) . . . . ?
C7 C8 C13 C14 -153.65(15) . . . . ?
C7 C8 C13 C21 82.64(17) . . . . ?
C12 C7 C8 Y1 65.36(12) . . . . ?
C12 C7 C8 C9 -5.4(2) . . . . ?
C12 C7 C8 C13 -173.60(13) . . . . ?
C12 C11 C10 Y1 -66.85(13) . . . . ?
C12 C11 C10 C9 -9.4(2) . . . . ?
C12 C11 C10 C16 166.07(14) . . . . ?
C11 C12 C19 C20 -140.90(14) . . . . ?
C11 C12 C19 C15 92.10(16) . . . . ?
C11 C10 C9 Y1 -54.43(12) . . . . ?
C11 C10 C9 C8 2.0(2) . . . . ?
C11 C10 C16 C17 -60.35(19) . . . . ?
C11 C10 C16 C18 176.07(14) . . . . ?
C10 C9 C8 Y1 -60.70(14) . . . . ?
C10 C9 C8 C7 5.2(2) . . . . ?
C10 C9 C8 C13 173.34(13) . . . . ?
C9 C10 C16 C17 114.82(17) . . . . ?
C9 C10 C16 C18 -8.8(2) . . . . ?
C9 C8 C13 C14 38.3(2) . . . . ?
C9 C8 C13 C21 -85.36(17) . . . . ?
C8 C7 C12 Y1 -65.36(12) . . . . ?
C8 C7 C12 C11 -1.6(2) . . . . ?
C8 C7 C12 C19 175.39(13) . . . . ?
C19 C12 C11 Y1 120.21(12) . . . . ?
C19 C12 C11 C10 -168.06(13) . . . . ?
C16 C10 C9 Y1 130.35(14) . . . . ?
C16 C10 C9 C8 -173.20(14) . . . . ?
C22 C23 C24 C25 1.1(2) . . . . ?
C22 C23 C28 C29 -144.92(15) . . . . ?
C22 C23 C28 C30 92.13(18) . . . . ?
C22 C27 C34 C35 114.13(19) . . . . ?
C22 C27 C34 C36 -120.68(17) . . . . ?
C23 C22 C27 C26 0.0(2) . . . . ?
C23 C22 C27 C34 179.62(14) . . . . ?
C23 C24 C25 C26 -0.6(2) . . . . ?
C23 C24 C25 C31 177.55(14) . . . . ?
C24 C23 C28 C29 37.7(2) . . . . ?
C24 C23 C28 C30 -85.28(19) . . . . ?
C24 C25 C26 C27 -0.2(2) . . . . ?
C24 C25 C31 C32 -109.00(17) . . . . ?
C24 C25 C31 C33 126.22(17) . . . . ?
C25 C26 C27 C22 0.5(2) . . . . ?
C25 C26 C27 C34 -179.08(14) . . . . ?
C26 C25 C31 C32 69.1(2) . . . . ?
C26 C25 C31 C33 -55.7(2) . . . . ?
C26 C27 C34 C35 -66.3(2) . . . . ?
C26 C27 C34 C36 58.9(2) . . . . ?
C27 C22 C23 C24 -0.8(2) . . . . ?
C27 C22 C23 C28 -178.26(14) . . . . ?
C28 C23 C24 C25 178.57(14) . . . . ?
C31 C25 C26 C27 -178.36(14) . . . . ?
C37 O1 C37 C38 -55.90(16) 2_656 . . . ?
